data_7054992
loop_
_publ_author_name
'Boominathan, Siva Senthil Kumar'
'Chen, Chung-Yu'
'Huang, Po-Jui'
'Hou, Ruei-Jhih'
'Wang, Jeh-Jeng'

_publ_section_title
;
 A sequential one-pot approach to 1,2,4,5-tetrasubstituted-2H-imidazole
 synthesis from disubstituted alkynes
;
_journal_issue 9
_journal_name_full 'New J. Chem.'
_journal_page_first 6914
_journal_paper_doi 10.1039/C5NJ00959F
_journal_volume 39
_journal_year 2015
_chemical_formula_moiety 'C17 H16 N2'
_chemical_formula_sum 'C17 H16 N2'
_chemical_formula_weight 248.32
_space_group_IT_number 80
_symmetry_cell_setting tetragonal
_symmetry_Int_Tables_number 80
_symmetry_space_group_name_Hall 'I 4bw'
_symmetry_space_group_name_H-M 'I 41'
_atom_sites_solution_hydrogens geom
_atom_sites_solution_primary direct
_atom_sites_solution_secondary difmap
_audit_creation_method SHELXL-97
_audit_update_record
;
2015-06-03 deposited with the CCDC.
2015-06-29 downloaded from the CCDC.
;
_cell_angle_alpha 90.00
_cell_angle_beta 90.00
_cell_angle_gamma 90.00
_cell_formula_units_Z 4
_cell_length_a 10.6396(6)
_cell_length_b 10.6396(6)
_cell_length_c 13.8377(8)
_cell_measurement_reflns_used 4975
_cell_measurement_temperature 284(2)
_cell_measurement_theta_max 26.13
_cell_measurement_theta_min 3.83
_cell_volume 1566.44(15)
_computing_cell_refinement 'SAINT V7.34A (Bruker AXS, 2006)'
_computing_data_collection 'APEX2 (Bruker AXS, 2010)'
_computing_data_reduction 'SAINT V7.34A (Bruker AXS, 2006)'
_computing_molecular_graphics 'SHELXTL (Sheldrick, 2008)'
_computing_publication_material SHELXTL
_computing_structure_refinement 'SHELXL-97 (Sheldrick, 2008)'
_computing_structure_solution 'SHELXS-97 (Sheldrick, 2008)'
_diffrn_ambient_temperature 284(2)
_diffrn_measured_fraction_theta_full 0.998
_diffrn_measured_fraction_theta_max 0.998
_diffrn_measurement_device_type 'Bruker APEX-II CCD'
_diffrn_measurement_method '\f and \w scans'
_diffrn_radiation_monochromator graphite
_diffrn_radiation_probe x-ray
_diffrn_radiation_type MoK\a
_diffrn_radiation_wavelength 0.71073
_diffrn_reflns_av_R_equivalents 0.0242
_diffrn_reflns_av_sigmaI/netI 0.0137
_diffrn_reflns_limit_h_max 13
_diffrn_reflns_limit_h_min -13
_diffrn_reflns_limit_k_max 13
_diffrn_reflns_limit_k_min -13
_diffrn_reflns_limit_l_max 17
_diffrn_reflns_limit_l_min -17
_diffrn_reflns_number 10603
_diffrn_reflns_theta_full 26.29
_diffrn_reflns_theta_max 26.29
_diffrn_reflns_theta_min 3.83
_diffrn_source 'fine-focus sealed tube'
_exptl_absorpt_coefficient_mu 0.062
_exptl_absorpt_correction_T_max 0.9852
_exptl_absorpt_correction_T_min 0.9706
_exptl_absorpt_correction_type multi-scan
_exptl_absorpt_process_details 'SADABS V2012/1 (Bruker AXS Inc.)'
_exptl_crystal_colour colorless
_exptl_crystal_density_diffrn 1.053
_exptl_crystal_density_method 'not measured'
_exptl_crystal_description parallelepiped
_exptl_crystal_F_000 528
_exptl_crystal_size_max 0.48
_exptl_crystal_size_mid 0.28
_exptl_crystal_size_min 0.24
_refine_diff_density_max 0.461
_refine_diff_density_min -0.149
_refine_diff_density_rms 0.043
_refine_ls_abs_structure_details 'Flack H D (1983), Acta Cryst. A39, 876-881'
_refine_ls_abs_structure_Flack 1(8)
_refine_ls_extinction_coef 0.015(6)
_refine_ls_extinction_expression Fc^*^=kFc[1+0.001xFc^2^\l^3^/sin(2\q)]^-1/4^
_refine_ls_extinction_method SHELXL
_refine_ls_goodness_of_fit_ref 1.066
_refine_ls_hydrogen_treatment constr
_refine_ls_matrix_type full
_refine_ls_number_parameters 88
_refine_ls_number_reflns 1604
_refine_ls_number_restraints 1
_refine_ls_restrained_S_all 1.066
_refine_ls_R_factor_all 0.0763
_refine_ls_R_factor_gt 0.0689
_refine_ls_shift/su_max 0.010
_refine_ls_shift/su_mean 0.001
_refine_ls_structure_factor_coef Fsqd
_refine_ls_weighting_details 'calc w=1/[\s^2^(Fo^2^)+(0.1398P)^2^+0.5449P] where P=(Fo^2^+2Fc^2^)/3'
_refine_ls_weighting_scheme calc
_refine_ls_wR_factor_gt 0.2026
_refine_ls_wR_factor_ref 0.2158
_reflns_number_gt 1427
_reflns_number_total 1604
_reflns_threshold_expression >2sigma(I)
_cod_data_source_file c5nj00959f2.cif
_cod_data_source_block hou0155
_cod_depositor_comments 'Adding full bibliography for 7054992.cif.'
_cod_database_code 7054992

loop_
_symmetry_equiv_pos_as_xyz
'x, y, z'
'-x+1/2, -y+1/2, z+1/2'
'-y, x+1/2, z+1/4'
'y+1/2, -x, z+3/4'
'x+1/2, y+1/2, z+1/2'
'-x+1, -y+1, z+1'
'-y+1/2, x+1, z+3/4'
'y+1, -x+1/2, z+5/4'

loop_
_atom_site_label
_atom_site_type_symbol
_atom_site_fract_x
_atom_site_fract_y
_atom_site_fract_z
_atom_site_U_iso_or_equiv
_atom_site_adp_type
_atom_site_occupancy
_atom_site_symmetry_multiplicity
_atom_site_calc_flag
_atom_site_refinement_flags
N N 0.9930(4) 0.3879(3) -0.0639(2) 0.1014(12) Uani 1 1 d .
C1 C 1.0791(3) 0.3668(2) 0.18334(19) 0.0624(7) Uani 1 1 d .
H1A H 1.1318 0.4365 0.1825 0.075 Uiso 1 1 calc R
C2 C 1.0822(3) 0.2844(3) 0.2597(2) 0.0712(8) Uani 1 1 d .
H2A H 1.1371 0.2988 0.3108 0.085 Uiso 1 1 calc R
C3 C 1.0048(4) 0.1808(3) 0.2612(2) 0.0754(9) Uani 1 1 d .
H3A H 1.0063 0.1259 0.3136 0.090 Uiso 1 1 calc R
C4 C 0.9251(3) 0.1591(3) 0.1848(3) 0.0745(9) Uani 1 1 d .
H4A H 0.8738 0.0883 0.1851 0.089 Uiso 1 1 calc R
C5 C 0.9203(3) 0.2399(3) 0.1084(2) 0.0674(8) Uani 1 1 d .
H5A H 0.8659 0.2243 0.0572 0.081 Uiso 1 1 calc R
C6 C 0.9966(3) 0.3452(2) 0.10730(19) 0.0571(6) Uani 1 1 d .
C7 C 0.9953(3) 0.4304(3) 0.02229(19) 0.0702(8) Uani 1 1 d .
C8 C 1.0000 0.5000 -0.1275(4) 0.123(3) Uani 1 2 d S
C9 C 0.8605(11) 0.5121(6) -0.1797(4) 0.215(5) Uani 1 1 d .
H9A H 0.7965 0.5167 -0.1309 0.323 Uiso 1 1 calc R
H9B H 0.8460 0.4399 -0.2197 0.323 Uiso 1 1 calc R
H9C H 0.8580 0.5867 -0.2186 0.323 Uiso 1 1 calc R

loop_
_atom_site_aniso_label
_atom_site_aniso_U_11
_atom_site_aniso_U_22
_atom_site_aniso_U_33
_atom_site_aniso_U_23
_atom_site_aniso_U_13
_atom_site_aniso_U_12
N 0.184(4) 0.0649(16) 0.0550(14) -0.0063(12) -0.0024(18) 0.0045(18)
C1 0.0708(16) 0.0485(12) 0.0680(16) -0.0042(12) -0.0062(13) -0.0032(10)
C2 0.087(2) 0.0571(14) 0.0699(19) -0.0030(13) -0.0151(15) 0.0086(13)
C3 0.107(2) 0.0515(14) 0.0673(18) 0.0084(13) 0.0071(17) 0.0043(14)
C4 0.092(2) 0.0511(13) 0.081(2) -0.0013(13) 0.0092(17) -0.0156(13)
C5 0.0775(17) 0.0553(14) 0.0694(17) -0.0086(13) -0.0006(13) -0.0055(11)
C6 0.0749(16) 0.0404(11) 0.0560(13) -0.0034(10) 0.0006(12) 0.0028(10)
C7 0.104(2) 0.0540(15) 0.0522(15) -0.0044(12) -0.0030(15) 0.0008(13)
C8 0.248(9) 0.070(3) 0.049(2) 0.000 0.000 0.005(4)
C9 0.414(15) 0.105(4) 0.127(4) 0.008(3) -0.167(7) -0.016(6)

loop_
_atom_type_symbol
_atom_type_description
_atom_type_scat_dispersion_real
_atom_type_scat_dispersion_imag
_atom_type_scat_source
C C 0.0033 0.0016 'International Tables Vol C Tables 4.2.6.8 and 6.1.1.4'
H H 0.0000 0.0000 'International Tables Vol C Tables 4.2.6.8 and 6.1.1.4'
N N 0.0061 0.0033 'International Tables Vol C Tables 4.2.6.8 and 6.1.1.4'

loop_
_geom_angle_atom_site_label_1
_geom_angle_atom_site_label_2
_geom_angle_atom_site_label_3
_geom_angle
_geom_angle_site_symmetry_1
_geom_angle_site_symmetry_3
C7 N C8 105.6(3) . .
C2 C1 C6 119.5(2) . .
C2 C1 H1A 120.2 . .
C6 C1 H1A 120.2 . .
C1 C2 C3 120.6(3) . .
C1 C2 H2A 119.7 . .
C3 C2 H2A 119.7 . .
C2 C3 C4 119.4(3) . .
C2 C3 H3A 120.3 . .
C4 C3 H3A 120.3 . .
C5 C4 C3 120.9(3) . .
C5 C4 H4A 119.6 . .
C3 C4 H4A 119.6 . .
C4 C5 C6 119.9(3) . .
C4 C5 H5A 120.1 . .
C6 C5 H5A 120.1 . .
C5 C6 C1 119.7(3) . .
C5 C6 C7 119.9(3) . .
C1 C6 C7 120.3(2) . .
N C7 C6 121.6(3) . .
N C7 C7 110.78(18) . 6_654
C6 C7 C7 127.47(14) . 6_654
N C8 N 107.3(4) . 6_654
N C8 C9 106.0(3) . .
N C8 C9 104.0(3) 6_654 .
N C8 C9 104.0(3) . 6_654
N C8 C9 106.0(3) 6_654 6_654
C9 C8 C9 128.3(7) . 6_654
C8 C9 H9A 109.5 . .
C8 C9 H9B 109.5 . .
H9A C9 H9B 109.5 . .
C8 C9 H9C 109.5 . .
H9A C9 H9C 109.5 . .
H9B C9 H9C 109.5 . .

loop_
_geom_bond_atom_site_label_1
_geom_bond_atom_site_label_2
_geom_bond_distance
_geom_bond_site_symmetry_2
N C7 1.276(3) .
N C8 1.484(4) .
C1 C2 1.373(4) .
C1 C6 1.389(4) .
C1 H1A 0.9300 .
C2 C3 1.376(5) .
C2 H2A 0.9300 .
C3 C4 1.376(5) .
C3 H3A 0.9300 .
C4 C5 1.363(5) .
C4 H4A 0.9300 .
C5 C6 1.384(4) .
C5 H5A 0.9300 .
C6 C7 1.485(4) .
C7 C7 1.484(6) 6_654
C8 N 1.484(4) 6_654
C8 C9 1.656(9) .
C8 C9 1.656(9) 6_654
C9 H9A 0.9600 .
C9 H9B 0.9600 .
C9 H9C 0.9600 .
